data_7208552
loop_
_publ_author_name
'Liu, Ying-Ying'
'Chen, Chun'
'Ma, Jian-Fang'
'Yang, Jin'

_publ_section_title
;
 A series of complexes constructed by different calix[4]arene derivatives
;
_journal_issue 19
_journal_name_full CrystEngComm
_journal_page_first 6201
_journal_paper_doi 10.1039/c2ce25650a
_journal_volume 14
_journal_year 2012
_chemical_formula_sum 'C104 H122 Na2 O26 Pb4'
_chemical_formula_weight 2662.76
_chemical_name_systematic
;
?
;
_space_group_IT_number 2
_symmetry_cell_setting triclinic
_symmetry_space_group_name_Hall '-P 1'
_symmetry_space_group_name_H-M 'P -1'
_atom_sites_solution_hydrogens geom
_atom_sites_solution_primary direct
_atom_sites_solution_secondary difmap
_audit_creation_method SHELXL-97
_cell_angle_alpha 86.158(4)
_cell_angle_beta 82.931(6)
_cell_angle_gamma 67.840(7)
_cell_formula_units_Z 1
_cell_length_a 10.957(5)
_cell_length_b 12.644(4)
_cell_length_c 21.490(3)
_cell_measurement_temperature 293(2)
_cell_volume 2735.7(16)
_computing_cell_refinement CrysAlis
_computing_data_collection 'CrysAlis (Oxford Diffraction, 2006)'
_computing_data_reduction CrysAlis
_computing_structure_refinement 'SHELXL-97 (Sheldrick, 1997)'
_computing_structure_solution 'SHELXS-97 (Sheldrick, 1997)'
_diffrn_ambient_temperature 293(2)
_diffrn_detector_area_resol_mean 10.0
_diffrn_measured_fraction_theta_full 0.991
_diffrn_measured_fraction_theta_max 0.984
_diffrn_measurement_device_type 'Oxford Diffraction Gemini R Ultra'
_diffrn_measurement_method '\w scan'
_diffrn_radiation_monochromator graphite
_diffrn_radiation_source 'fine-focus sealed tube'
_diffrn_radiation_type MoK\a
_diffrn_radiation_wavelength 0.71069
_diffrn_reflns_av_R_equivalents 0.0575
_diffrn_reflns_av_sigmaI/netI 0.1329
_diffrn_reflns_limit_h_max 13
_diffrn_reflns_limit_h_min -12
_diffrn_reflns_limit_k_max 12
_diffrn_reflns_limit_k_min -15
_diffrn_reflns_limit_l_max 25
_diffrn_reflns_limit_l_min -20
_diffrn_reflns_number 17793
_diffrn_reflns_theta_full 25.00
_diffrn_reflns_theta_max 25.40
_diffrn_reflns_theta_min 3.31
_exptl_absorpt_coefficient_mu 6.212
_exptl_absorpt_correction_T_max 0.4010
_exptl_absorpt_correction_T_min 0.3057
_exptl_absorpt_correction_type multi-scan
_exptl_absorpt_process_details
;
CrysAlis (Oxford Diffraction, 2006)
;
_exptl_crystal_colour colorless
_exptl_crystal_density_diffrn 1.615
_exptl_crystal_density_method 'not measured'
_exptl_crystal_description block
_exptl_crystal_F_000 1302
_exptl_crystal_size_max 0.25
_exptl_crystal_size_mid 0.23
_exptl_crystal_size_min 0.18
_refine_diff_density_max 2.935
_refine_diff_density_min -1.771
_refine_diff_density_rms 0.168
_refine_ls_extinction_method none
_refine_ls_goodness_of_fit_ref 0.908
_refine_ls_hydrogen_treatment constr
_refine_ls_matrix_type full
_refine_ls_number_parameters 646
_refine_ls_number_reflns 9911
_refine_ls_number_restraints 36
_refine_ls_restrained_S_all 0.908
_refine_ls_R_factor_all 0.1052
_refine_ls_R_factor_gt 0.0588
_refine_ls_shift/su_max 0.002
_refine_ls_shift/su_mean 0.000
_refine_ls_structure_factor_coef Fsqd
_refine_ls_weighting_details 'calc w=1/[\s^2^(Fo^2^)+(0.0739P)^2^+0.0000P] where P=(Fo^2^+2Fc^2^)/3'
_refine_ls_weighting_scheme calc
_refine_ls_wR_factor_gt 0.1377
_refine_ls_wR_factor_ref 0.1471
_reflns_number_gt 5471
_reflns_number_total 9911
_reflns_threshold_expression >2sigma(I)
_cod_data_source_file c2ce25650a.txt
_cod_data_source_block 13
_cod_depositor_comments
;
The following automatic conversions were performed:

'_symmetry_cell_setting' value 'Triclinic' changed to 'triclinic'
according to /home/saulius/struct/CIF-dictionaries/cif_core.dic
dictionary named 'cif_core.dic' version 2.4.1 from 2010-06-29.

Automatic conversion script
Id: cif_fix_values 1891 2012-01-12 08:04:46Z andrius 
;
_cod_original_sg_symbol_H-M P-1
_cod_database_code 7208552

loop_
_symmetry_equiv_pos_as_xyz
'x, y, z'
'-x, -y, -z'

loop_
_atom_site_label
_atom_site_type_symbol
_atom_site_fract_x
_atom_site_fract_y
_atom_site_fract_z
_atom_site_U_iso_or_equiv
_atom_site_adp_type
_atom_site_occupancy
_atom_site_symmetry_multiplicity
_atom_site_calc_flag
_atom_site_refinement_flags
Pb1 Pb 0.93585(5) 0.64327(4) 0.949131(17) 0.04151(16) Uani 1 1 d .
Pb2 Pb 0.67757(5) 0.50022(5) 1.06102(2) 0.0568(2) Uani 0.90 1 d P
Pb2' Pb 0.6378(4) 0.6051(4) 1.02707(15) 0.0403(12) Uani 0.10 1 d P
Na1 Na 1.0021(3) 0.3079(3) 0.85501(14) 0.0202(8) Uani 1 1 d .
C1 C 0.6513(10) 0.3409(9) 0.6475(4) 0.030(2) Uani 1 1 d .
C2 C 0.7402(10) 0.3958(9) 0.6410(4) 0.030(2) Uani 1 1 d .
H2 H 0.7638 0.4202 0.6012 0.035 Uiso 1 1 calc R
C3 C 0.7957(9) 0.4160(8) 0.6917(4) 0.026(2) Uani 1 1 d .
C4 C 0.7575(9) 0.3811(8) 0.7506(4) 0.025(2) Uani 1 1 d .
C5 C 0.6704(10) 0.3235(8) 0.7601(4) 0.028(2) Uani 1 1 d .
C6 C 0.6192(10) 0.3058(9) 0.7069(4) 0.031(2) Uani 1 1 d .
H6 H 0.5601 0.2683 0.7121 0.038 Uiso 1 1 calc R
C7 C 0.6401(10) 0.2740(9) 0.8240(4) 0.032(2) Uani 1 1 d .
H7A H 0.5485 0.2803 0.8296 0.038 Uiso 1 1 calc R
H7B H 0.6534 0.3164 0.8569 0.038 Uiso 1 1 calc R
C8 C 0.7330(9) 0.1473(8) 0.8284(4) 0.025(2) Uani 1 1 d .
C9 C 0.8469(9) 0.1121(8) 0.8580(4) 0.024(2) Uani 1 1 d .
C10 C 0.9366(9) -0.0016(9) 0.8547(4) 0.027(2) Uani 1 1 d .
C11 C 0.9036(10) -0.0801(8) 0.8262(4) 0.027(2) Uani 1 1 d .
H11 H 0.9605 -0.1563 0.8257 0.033 Uiso 1 1 calc R
C12 C 0.7854(10) -0.0470(9) 0.7978(4) 0.029(2) Uani 1 1 d .
C13 C 0.7059(10) 0.0653(9) 0.7999(4) 0.029(2) Uani 1 1 d .
H13 H 0.6279 0.0885 0.7809 0.035 Uiso 1 1 calc R
C14 C 1.0759(9) -0.0392(9) 0.8783(4) 0.034(2) Uani 1 1 d .
H14A H 1.0768 0.0166 0.9069 0.040 Uiso 1 1 calc R
H14B H 1.0969 -0.1122 0.9005 0.040 Uiso 1 1 calc R
C15 C 1.1781(10) -0.0490(9) 0.8219(4) 0.029(2) Uani 1 1 d .
C16 C 1.2235(10) -0.1428(9) 0.7836(4) 0.031(2) Uani 1 1 d .
H16 H 1.1986 -0.2046 0.7949 0.038 Uiso 1 1 calc R
C17 C 1.3073(10) -0.1462(9) 0.7275(4) 0.034(3) Uani 1 1 d .
C18 C 1.3398(10) -0.0515(9) 0.7116(4) 0.031(2) Uani 1 1 d .
H18 H 1.3916 -0.0518 0.6739 0.037 Uiso 1 1 calc R
C19 C 1.2999(10) 0.0430(9) 0.7484(4) 0.032(2) Uani 1 1 d .
C20 C 1.2232(9) 0.0410(9) 0.8054(4) 0.028(2) Uani 1 1 d .
C21 C 1.3305(10) 0.1460(9) 0.7285(4) 0.035(3) Uani 1 1 d .
H21A H 1.4217 0.1225 0.7098 0.042 Uiso 1 1 calc R
H21B H 1.3213 0.1906 0.7651 0.042 Uiso 1 1 calc R
C22 C 1.2376(10) 0.2210(9) 0.6808(4) 0.029(2) Uani 1 1 d .
C23 C 1.2543(10) 0.1849(9) 0.6196(4) 0.036(3) Uani 1 1 d .
H23 H 1.3252 0.1183 0.6077 0.043 Uiso 1 1 calc R
C24 C 1.1687(11) 0.2447(10) 0.5756(4) 0.043(3) Uani 1 1 d .
C25 C 1.0575(11) 0.3368(9) 0.5974(4) 0.037(3) Uani 1 1 d .
H25 H 0.9953 0.3749 0.5697 0.044 Uiso 1 1 calc R
C26 C 1.1306(10) 0.3175(9) 0.6988(4) 0.028(2) Uani 1 1 d .
C27 C 1.0343(10) 0.3748(8) 0.6577(4) 0.029(2) Uani 1 1 d .
C28 C 0.9039(10) 0.4666(9) 0.6809(4) 0.033(2) Uani 1 1 d .
H28A H 0.8799 0.5288 0.6502 0.039 Uiso 1 1 calc R
H28B H 0.9125 0.4967 0.7198 0.039 Uiso 1 1 calc R
C29 C 1.3549(11) -0.2527(10) 0.6863(5) 0.045(3) Uani 1 1 d .
C30 C 1.474(3) -0.262(3) 0.6393(12) 0.050(7) Uani 0.50 1 d PU
C30' C 1.430(3) -0.235(3) 0.6236(13) 0.047(8) Uiso 0.50 1 d P
C31' C 1.400(4) -0.367(3) 0.7293(17) 0.077(12) Uiso 0.50 1 d P
C31 C 1.453(3) -0.356(3) 0.7248(13) 0.056(8) Uani 0.50 1 d PU
C32' C 1.233(3) -0.256(3) 0.6541(14) 0.062(9) Uiso 0.50 1 d P
C32 C 1.231(3) -0.290(3) 0.6797(15) 0.064(8) Uani 0.50 1 d PU
C33 C 0.7480(11) -0.1334(10) 0.7647(4) 0.037(3) Uani 1 1 d .
C34 C 0.8557(13) -0.2519(10) 0.7612(6) 0.056(3) Uani 1 1 d .
H34A H 0.8774 -0.2795 0.8027 0.085 Uiso 1 1 calc R
H34B H 0.9332 -0.2486 0.7362 0.085 Uiso 1 1 calc R
H34C H 0.8247 -0.3027 0.7425 0.085 Uiso 1 1 calc R
C35 C 0.7145(14) -0.0905(11) 0.6980(5) 0.057(4) Uani 1 1 d .
H35A H 0.6465 -0.0154 0.6997 0.085 Uiso 1 1 calc R
H35B H 0.6837 -0.1415 0.6794 0.085 Uiso 1 1 calc R
H35C H 0.7923 -0.0877 0.6731 0.085 Uiso 1 1 calc R
C36 C 0.6229(12) -0.1416(11) 0.8039(6) 0.055(3) Uani 1 1 d .
H36A H 0.5540 -0.0671 0.8068 0.083 Uiso 1 1 calc R
H36B H 0.6441 -0.1709 0.8452 0.083 Uiso 1 1 calc R
H36C H 0.5932 -0.1918 0.7838 0.083 Uiso 1 1 calc R
C37 C 0.5910(11) 0.3191(10) 0.5904(4) 0.038(3) Uani 1 1 d .
C38 C 0.6394(15) 0.3647(14) 0.5302(5) 0.073(5) Uani 1 1 d .
H38A H 0.6186 0.4451 0.5336 0.110 Uiso 1 1 calc R
H38B H 0.5971 0.3521 0.4964 0.110 Uiso 1 1 calc R
H38C H 0.7337 0.3261 0.5220 0.110 Uiso 1 1 calc R
C39 C 0.6179(14) 0.1954(11) 0.5868(5) 0.062(4) Uani 1 1 d .
H39A H 0.5853 0.1689 0.6258 0.093 Uiso 1 1 calc R
H39B H 0.7116 0.1540 0.5788 0.093 Uiso 1 1 calc R
H39C H 0.5741 0.1832 0.5535 0.093 Uiso 1 1 calc R
C40 C 0.4419(12) 0.3804(13) 0.5994(6) 0.065(4) Uani 1 1 d .
H40A H 0.4207 0.4611 0.6016 0.097 Uiso 1 1 calc R
H40B H 0.4069 0.3536 0.6377 0.097 Uiso 1 1 calc R
H40C H 0.4037 0.3654 0.5648 0.097 Uiso 1 1 calc R
C41 C 1.1883(13) 0.2064(12) 0.5074(5) 0.058(4) Uani 1 1 d .
C42' C 1.309(4) 0.092(4) 0.4983(18) 0.080(13) Uiso 0.50 1 d P
C42 C 1.334(3) 0.125(3) 0.4865(13) 0.054(8) Uani 0.50 1 d PU
C43' C 1.095(3) 0.141(3) 0.5024(14) 0.074(9) Uiso 0.50 1 d P
C43 C 1.065(3) 0.210(3) 0.4843(14) 0.078(9) Uani 0.50 1 d PU
C44 C 1.211(3) 0.309(2) 0.4639(9) 0.046(6) Uani 0.50 1 d PU
C44' C 1.134(5) 0.303(4) 0.462(2) 0.123(16) Uiso 0.50 1 d P
C45 C 1.1613(12) 0.4505(10) 0.7633(4) 0.040(3) Uani 1 1 d .
H45A H 1.0878 0.5213 0.7564 0.048 Uiso 1 1 calc R
H45B H 1.2314 0.4445 0.7298 0.048 Uiso 1 1 calc R
C46 C 1.2097(17) 0.4569(16) 0.8231(6) 0.075(5) Uani 1 1 d .
C47 C 1.2726(11) 0.1116(10) 0.8946(5) 0.041(3) Uani 1 1 d .
H47A H 1.3544 0.1200 0.8770 0.049 Uiso 1 1 calc R
H47B H 1.2945 0.0337 0.9105 0.049 Uiso 1 1 calc R
C48 C 1.2114(14) 0.1905(12) 0.9466(6) 0.058(3) Uani 1 1 d .
C49 C 0.7222(11) 0.5121(9) 0.8304(4) 0.036(3) Uani 1 1 d .
H49A H 0.6428 0.5046 0.8522 0.043 Uiso 1 1 calc R
H49B H 0.6957 0.5703 0.7977 0.043 Uiso 1 1 calc R
C50 C 0.7918(14) 0.5471(10) 0.8749(5) 0.045(3) Uani 1 1 d .
C51 C 0.8428(12) 0.1859(9) 0.9582(4) 0.042(3) Uani 1 1 d .
H51A H 0.9197 0.1332 0.9770 0.050 Uiso 1 1 calc R
H51B H 0.7721 0.1568 0.9670 0.050 Uiso 1 1 calc R
C79 C 0.8010(14) 0.2984(10) 0.9865(5) 0.053(3) Uani 1 1 d .
O1 O 1.1185(6) 0.3574(6) 0.7589(3) 0.0308(16) Uani 1 1 d .
O2 O 0.8061(6) 0.4060(6) 0.8031(3) 0.0298(16) Uani 1 1 d .
O3 O 0.8754(7) 0.1911(6) 0.8908(3) 0.0302(16) Uani 1 1 d .
O4 O 1.1865(6) 0.1322(6) 0.8462(3) 0.0321(16) Uani 1 1 d .
O5 O 1.2617(10) 0.3598(10) 0.8535(4) 0.079(3) Uani 1 1 d .
O6 O 1.2025(11) 0.5514(8) 0.8412(4) 0.076(3) Uani 1 1 d .
O7 O 0.9210(10) 0.4951(7) 0.8760(3) 0.059(2) Uani 1 1 d .
O8 O 0.7261(8) 0.6301(7) 0.9078(3) 0.052(2) Uani 1 1 d .
O9 O 0.8247(8) 0.3017(7) 1.0428(3) 0.046(2) Uani 1 1 d .
O10 O 0.7327(10) 0.3877(8) 0.9555(4) 0.072(3) Uani 1 1 d .
O11 O 1.2816(9) 0.1900(9) 0.9887(4) 0.081(3) Uani 1 1 d .
O12 O 1.0898(10) 0.2546(8) 0.9469(3) 0.061(2) Uani 1 1 d .
O13 O 0.8665(8) 0.5345(7) 1.0270(3) 0.047(2) Uani 1 1 d .

loop_
_atom_site_aniso_label
_atom_site_aniso_U_11
_atom_site_aniso_U_22
_atom_site_aniso_U_33
_atom_site_aniso_U_23
_atom_site_aniso_U_13
_atom_site_aniso_U_12
Pb1 0.0669(3) 0.0371(3) 0.0290(2) -0.00163(17) -0.01291(18) -0.0264(2)
Pb2 0.0549(4) 0.0536(4) 0.0575(3) -0.0200(3) -0.0022(3) -0.0133(3)
Pb2' 0.024(2) 0.074(3) 0.0110(17) 0.0020(17) 0.0075(14) -0.008(2)
Na1 0.0163(19) 0.0104(19) 0.0314(18) 0.0099(14) -0.0066(14) -0.0024(16)
C1 0.036(6) 0.030(6) 0.023(5) -0.004(4) -0.010(4) -0.011(5)
C2 0.038(6) 0.030(6) 0.018(5) 0.000(4) -0.007(4) -0.008(5)
C3 0.026(6) 0.019(6) 0.027(5) -0.002(4) -0.003(4) -0.003(5)
C4 0.021(6) 0.020(6) 0.030(5) -0.004(4) -0.014(4) 0.001(5)
C5 0.028(6) 0.023(6) 0.026(5) -0.003(4) -0.003(4) -0.002(5)
C6 0.033(6) 0.029(6) 0.036(6) -0.008(4) -0.002(4) -0.015(5)
C7 0.037(6) 0.029(6) 0.033(5) -0.005(4) 0.002(4) -0.018(5)
C8 0.022(6) 0.028(6) 0.020(4) -0.001(4) 0.005(4) -0.006(5)
C9 0.033(6) 0.024(6) 0.015(4) -0.002(4) 0.002(4) -0.014(5)
C10 0.030(6) 0.030(6) 0.021(5) 0.000(4) -0.007(4) -0.009(5)
C11 0.036(6) 0.015(5) 0.029(5) 0.000(4) -0.004(4) -0.007(5)
C12 0.029(6) 0.025(6) 0.032(5) -0.007(4) 0.002(4) -0.010(5)
C13 0.023(6) 0.029(7) 0.034(5) 0.000(4) -0.013(4) -0.005(5)
C14 0.036(6) 0.031(6) 0.030(5) 0.004(4) -0.010(4) -0.006(5)
C15 0.027(6) 0.029(6) 0.027(5) -0.002(4) -0.006(4) -0.005(5)
C16 0.033(6) 0.025(6) 0.033(5) -0.005(4) -0.007(4) -0.006(5)
C17 0.030(6) 0.036(7) 0.030(5) -0.016(4) -0.004(4) -0.003(5)
C18 0.026(6) 0.037(7) 0.026(5) -0.006(4) 0.003(4) -0.008(5)
C19 0.032(6) 0.036(7) 0.028(5) -0.003(4) -0.011(4) -0.010(5)
C20 0.026(6) 0.027(6) 0.024(5) -0.008(4) -0.007(4) 0.002(5)
C21 0.035(6) 0.037(7) 0.034(5) -0.005(4) -0.005(4) -0.015(6)
C22 0.030(6) 0.038(7) 0.025(5) -0.001(4) 0.000(4) -0.021(5)
C23 0.035(7) 0.034(7) 0.030(5) -0.005(4) 0.004(4) -0.005(5)
C24 0.050(8) 0.048(8) 0.031(6) -0.010(5) 0.005(5) -0.021(6)
C25 0.043(7) 0.037(7) 0.030(5) 0.002(5) -0.012(5) -0.014(6)
C26 0.036(6) 0.026(6) 0.025(5) -0.005(4) -0.002(4) -0.016(5)
C27 0.042(7) 0.019(6) 0.030(5) -0.004(4) 0.004(4) -0.015(5)
C28 0.046(7) 0.031(6) 0.027(5) 0.000(4) -0.004(4) -0.020(6)
C29 0.051(8) 0.032(7) 0.050(6) -0.024(5) 0.000(5) -0.010(6)
C30 0.052(11) 0.047(11) 0.043(10) -0.007(8) 0.007(8) -0.010(8)
C31 0.054(11) 0.050(11) 0.056(11) -0.008(8) -0.009(8) -0.009(9)
C32 0.075(12) 0.058(11) 0.071(12) -0.016(8) -0.013(9) -0.035(9)
C33 0.044(7) 0.037(7) 0.037(5) -0.004(5) -0.010(5) -0.020(6)
C34 0.068(9) 0.025(7) 0.081(8) -0.006(6) -0.020(7) -0.018(7)
C35 0.092(10) 0.043(8) 0.036(6) -0.012(5) -0.018(6) -0.021(7)
C36 0.049(8) 0.051(9) 0.073(8) -0.003(6) -0.009(6) -0.025(7)
C37 0.051(8) 0.049(8) 0.022(5) -0.004(4) -0.009(4) -0.026(6)
C38 0.090(11) 0.118(14) 0.034(7) 0.011(7) -0.027(6) -0.060(10)
C39 0.091(11) 0.052(9) 0.050(7) -0.017(6) -0.023(7) -0.027(8)
C40 0.054(9) 0.084(11) 0.068(8) 0.010(7) -0.036(7) -0.032(8)
C41 0.059(9) 0.070(10) 0.035(6) -0.021(6) -0.003(5) -0.011(8)
C42 0.055(11) 0.054(11) 0.044(10) -0.013(8) 0.011(8) -0.013(9)
C43 0.079(12) 0.089(12) 0.067(11) -0.018(9) -0.017(9) -0.028(9)
C44 0.057(10) 0.050(10) 0.027(8) 0.002(7) 0.010(7) -0.019(8)
C45 0.061(8) 0.041(7) 0.032(5) -0.006(5) -0.006(5) -0.032(6)
C46 0.117(13) 0.089(13) 0.035(7) -0.005(7) 0.019(7) -0.064(11)
C47 0.036(7) 0.038(7) 0.046(6) -0.008(5) -0.023(5) -0.004(6)
C48 0.054(9) 0.043(9) 0.071(9) -0.019(6) -0.003(7) -0.010(8)
C49 0.045(7) 0.037(7) 0.032(5) 0.002(4) -0.006(5) -0.021(6)
C50 0.067(9) 0.036(8) 0.032(6) -0.001(5) -0.007(6) -0.020(7)
C51 0.062(8) 0.041(7) 0.016(5) -0.004(4) 0.004(4) -0.015(6)
C79 0.101(11) 0.029(7) 0.036(7) -0.008(5) 0.003(6) -0.033(7)
O1 0.042(4) 0.033(4) 0.020(3) -0.008(3) 0.002(3) -0.016(4)
O2 0.038(4) 0.024(4) 0.028(3) -0.007(3) -0.012(3) -0.008(3)
O3 0.046(4) 0.032(4) 0.018(3) -0.005(3) 0.000(3) -0.021(4)
O4 0.036(4) 0.030(4) 0.029(3) -0.010(3) -0.010(3) -0.007(3)
O5 0.103(8) 0.080(8) 0.062(6) -0.025(5) -0.024(5) -0.035(7)
O6 0.152(10) 0.061(7) 0.044(5) -0.021(4) 0.002(5) -0.075(7)
O7 0.087(7) 0.042(6) 0.053(5) -0.018(4) -0.020(4) -0.024(5)
O8 0.061(5) 0.043(5) 0.046(4) -0.025(4) -0.005(4) -0.008(4)
O9 0.066(6) 0.041(5) 0.031(4) -0.013(3) 0.000(3) -0.020(4)
O10 0.102(8) 0.058(7) 0.051(5) -0.016(5) -0.013(5) -0.020(6)
O11 0.077(7) 0.103(9) 0.057(5) -0.034(5) -0.040(5) -0.012(6)
O12 0.080(7) 0.050(6) 0.052(5) -0.014(4) -0.019(4) -0.017(6)
O13 0.052(5) 0.048(5) 0.045(4) 0.009(4) -0.012(3) -0.024(4)

loop_
_atom_type_symbol
_atom_type_description
_atom_type_scat_dispersion_real
_atom_type_scat_dispersion_imag
_atom_type_scat_source
C C 0.0033 0.0016 'International Tables Vol C Tables 4.2.6.8 and 6.1.1.4'
H H 0.0000 0.0000 'International Tables Vol C Tables 4.2.6.8 and 6.1.1.4'
O O 0.0106 0.0060 'International Tables Vol C Tables 4.2.6.8 and 6.1.1.4'
Pb Pb -3.3944 10.1111 'International Tables Vol C Tables 4.2.6.8 and 6.1.1.4'
Na Na 0.0362 0.0249 'International Tables Vol C Tables 4.2.6.8 and 6.1.1.4'

loop_
_geom_angle_atom_site_label_1
_geom_angle_atom_site_label_2
_geom_angle_atom_site_label_3
_geom_angle
_geom_angle_site_symmetry_1
_geom_angle_site_symmetry_3
O13 Pb1 O13 71.0(3) . 2_767
O13 Pb1 O7 83.0(3) . .
O13 Pb1 O7 77.7(3) 2_767 .
O13 Pb1 O12 74.4(3) . 2_767
O13 Pb1 O12 96.9(3) 2_767 2_767
O7 Pb1 O12 157.2(3) . 2_767
O13 Pb1 O8 76.8(3) . .
O13 Pb1 O8 121.6(2) 2_767 .
O7 Pb1 O8 50.7(3) . .
O12 Pb1 O8 119.6(3) 2_767 .
O13 Pb1 Pb2' 37.9(2) . .
O13 Pb1 Pb2' 107.38(18) 2_767 .
O7 Pb1 Pb2' 80.4(2) . .
O12 Pb1 Pb2' 80.2(2) 2_767 .
O8 Pb1 Pb2' 46.65(18) . .
Pb2' Pb2 O13 73.2(2) . .
Pb2' Pb2 O9 137.9(2) . .
O13 Pb2 O9 82.8(3) . .
Pb2' Pb2 O6 128.4(3) . 2_767
O13 Pb2 O6 78.9(3) . 2_767
O9 Pb2 O6 77.8(3) . 2_767
Pb2' Pb2 O10 90.4(3) . .
O13 Pb2 O10 83.8(3) . .
O9 Pb2 O10 52.5(3) . .
O6 Pb2 O10 129.0(3) 2_767 .
Pb2 Pb2' O13 71.2(2) . .
Pb2 Pb2' O8 124.0(3) . .
O13 Pb2' O8 76.2(3) . .
Pb2 Pb2' Pb1 108.21(18) . .
O13 Pb2' Pb1 38.10(18) . .
O8 Pb2' Pb1 45.76(18) . .
O7 Na1 O12 93.9(3) . .
O7 Na1 O4 148.6(3) . .
O12 Na1 O4 68.8(3) . .
O7 Na1 O2 69.8(3) . .
O12 Na1 O2 147.0(3) . .
O4 Na1 O2 137.6(3) . .
O7 Na1 O3 120.4(3) . .
O12 Na1 O3 84.5(3) . .
O4 Na1 O3 85.1(3) . .
O2 Na1 O3 80.1(2) . .
O7 Na1 O1 86.5(3) . .
O12 Na1 O1 124.3(3) . .
O4 Na1 O1 82.7(2) . .
O2 Na1 O1 84.3(2) . .
O3 Na1 O1 140.9(2) . .
O7 Na1 C50 23.1(3) . .
O12 Na1 C50 105.7(3) . .
O4 Na1 C50 171.5(3) . .
O2 Na1 C50 50.1(3) . .
O3 Na1 C50 101.1(3) . .
O1 Na1 C50 95.8(3) . .
O7 Na1 C48 106.3(3) . .
O12 Na1 C48 21.1(3) . .
O4 Na1 C48 50.3(3) . .
O2 Na1 C48 167.9(3) . .
O3 Na1 C48 92.8(3) . .
O1 Na1 C48 107.1(3) . .
C50 Na1 C48 122.9(3) . .
C6 C1 C2 117.0(8) . .
C6 C1 C37 121.2(9) . .
C2 C1 C37 121.8(8) . .
C1 C2 C3 122.7(8) . .
C1 C2 H2 118.7 . .
C3 C2 H2 118.7 . .
C4 C3 C2 117.8(9) . .
C4 C3 C28 121.7(8) . .
C2 C3 C28 120.3(8) . .
C3 C4 C5 122.2(8) . .
C3 C4 O2 119.1(8) . .
C5 C4 O2 118.7(8) . .
C4 C5 C6 116.7(8) . .
C4 C5 C7 121.9(8) . .
C6 C5 C7 121.2(9) . .
C1 C6 C5 123.6(9) . .
C1 C6 H6 118.2 . .
C5 C6 H6 118.2 . .
C5 C7 C8 109.1(7) . .
C5 C7 H7A 109.9 . .
C8 C7 H7A 109.9 . .
C5 C7 H7B 109.9 . .
C8 C7 H7B 109.9 . .
H7A C7 H7B 108.3 . .
C13 C8 C9 117.6(9) . .
C13 C8 C7 120.0(8) . .
C9 C8 C7 122.4(9) . .
C8 C9 C10 120.7(8) . .
C8 C9 O3 119.9(8) . .
C10 C9 O3 119.4(8) . .
C11 C10 C9 118.9(9) . .
C11 C10 C14 119.3(9) . .
C9 C10 C14 121.7(9) . .
C10 C11 C12 121.2(9) . .
C10 C11 H11 119.4 . .
C12 C11 H11 119.4 . .
C13 C12 C11 116.9(9) . .
C13 C12 C33 121.2(9) . .
C11 C12 C33 121.9(9) . .
C12 C13 C8 124.4(9) . .
C12 C13 H13 117.8 . .
C8 C13 H13 117.8 . .
C15 C14 C10 108.7(7) . .
C15 C14 H14A 110.0 . .
C10 C14 H14A 110.0 . .
C15 C14 H14B 110.0 . .
C10 C14 H14B 110.0 . .
H14A C14 H14B 108.3 . .
C16 C15 C20 118.2(9) . .
C16 C15 C14 121.3(10) . .
C20 C15 C14 120.4(9) . .
C15 C16 C17 121.2(10) . .
C15 C16 H16 119.4 . .
C17 C16 H16 119.4 . .
C18 C17 C16 117.6(9) . .
C18 C17 C29 123.3(9) . .
C16 C17 C29 119.1(10) . .
C19 C18 C17 123.8(9) . .
C19 C18 H18 118.1 . .
C17 C18 H18 118.1 . .
C18 C19 C20 117.1(10) . .
C18 C19 C21 122.6(9) . .
C20 C19 C21 120.3(9) . .
O4 C20 C19 119.4(9) . .
O4 C20 C15 118.9(8) . .
C19 C20 C15 121.7(9) . .
C19 C21 C22 111.6(8) . .
C19 C21 H21A 109.3 . .
C22 C21 H21A 109.3 . .
C19 C21 H21B 109.3 . .
C22 C21 H21B 109.3 . .
H21A C21 H21B 108.0 . .
C26 C22 C23 118.6(9) . .
C26 C22 C21 121.4(8) . .
C23 C22 C21 119.6(9) . .
C22 C23 C24 122.4(10) . .
C22 C23 H23 118.8 . .
C24 C23 H23 118.8 . .
C25 C24 C23 116.3(9) . .
C25 C24 C41 120.8(10) . .
C23 C24 C41 122.6(10) . .
C27 C25 C24 123.6(10) . .
C27 C25 H25 118.2 . .
C24 C25 H25 118.2 . .
C22 C26 O1 118.5(8) . .
C22 C26 C27 121.1(8) . .
O1 C26 C27 120.4(9) . .
C25 C27 C26 117.5(9) . .
C25 C27 C28 121.0(9) . .
C26 C27 C28 121.1(8) . .
C27 C28 C3 109.6(8) . .
C27 C28 H28A 109.8 . .
C3 C28 H28A 109.8 . .
C27 C28 H28B 109.8 . .
C3 C28 H28B 109.8 . .
H28A C28 H28B 108.2 . .
C30 C29 C30' 22.6(13) . .
C30 C29 C17 113.4(14) . .
C30' C29 C17 111.7(14) . .
C30 C29 C32' 112.7(17) . .
C30' C29 C32' 93.6(16) . .
C17 C29 C32' 109.3(14) . .
C30 C29 C31 87.4(18) . .
C30' C29 C31 108.9(17) . .
C17 C29 C31 106.9(13) . .
C32' C29 C31 125.7(19) . .
C30 C29 C31' 106.3(19) . .
C30' C29 C31' 125.0(19) . .
C17 C29 C31' 110.2(16) . .
C32' C29 C31' 105(2) . .
C31 C29 C31' 23.4(15) . .
C30 C29 C32 129.6(17) . .
C30' C29 C32 114.7(17) . .
C17 C29 C32 109.3(13) . .
C32' C29 C32 24.3(13) . .
C31 C29 C32 104.8(19) . .
C31' C29 C32 82.1(19) . .
C30' C30 C29 80(5) . .
C30 C30' C29 77(4) . .
C31 C31' C29 78(5) . .
C31' C31 C29 79(5) . .
C32 C32' C29 80(4) . .
C32' C32 C29 75(4) . .
C34 C33 C35 108.8(9) . .
C34 C33 C12 113.4(9) . .
C35 C33 C12 110.4(9) . .
C34 C33 C36 108.5(10) . .
C35 C33 C36 109.1(10) . .
C12 C33 C36 106.5(9) . .
C33 C34 H34A 109.5 . .
C33 C34 H34B 109.5 . .
H34A C34 H34B 109.5 . .
C33 C34 H34C 109.5 . .
H34A C34 H34C 109.5 . .
H34B C34 H34C 109.5 . .
C33 C35 H35A 109.5 . .
C33 C35 H35B 109.5 . .
H35A C35 H35B 109.5 . .
C33 C35 H35C 109.5 . .
H35A C35 H35C 109.5 . .
H35B C35 H35C 109.5 . .
C33 C36 H36A 109.5 . .
C33 C36 H36B 109.5 . .
H36A C36 H36B 109.5 . .
C33 C36 H36C 109.5 . .
H36A C36 H36C 109.5 . .
H36B C36 H36C 109.5 . .
C39 C37 C38 111.5(10) . .
C39 C37 C40 107.1(10) . .
C38 C37 C40 106.9(10) . .
C39 C37 C1 109.9(9) . .
C38 C37 C1 112.2(9) . .
C40 C37 C1 109.1(9) . .
C37 C38 H38A 109.5 . .
C37 C38 H38B 109.5 . .
H38A C38 H38B 109.5 . .
C37 C38 H38C 109.5 . .
H38A C38 H38C 109.5 . .
H38B C38 H38C 109.5 . .
C37 C39 H39A 109.5 . .
C37 C39 H39B 109.5 . .
H39A C39 H39B 109.5 . .
C37 C39 H39C 109.5 . .
H39A C39 H39C 109.5 . .
H39B C39 H39C 109.5 . .
C37 C40 H40A 109.5 . .
C37 C40 H40B 109.5 . .
H40A C40 H40B 109.5 . .
C37 C40 H40C 109.5 . .
H40A C40 H40C 109.5 . .
H40B C40 H40C 109.5 . .
C43 C41 C44' 67(2) . .
C43 C41 C24 113.5(15) . .
C44' C41 C24 113(2) . .
C43 C41 C42' 116(2) . .
C44' C41 C42' 130(2) . .
C24 C41 C42' 110.0(17) . .
C43 C41 C43' 34.2(15) . .
C44' C41 C43' 101(2) . .
C24 C41 C43' 107.7(14) . .
C42' C41 C43' 89(2) . .
C43 C41 C42 127.7(19) . .
C44' C41 C42 113(2) . .
C24 C41 C42 112.9(14) . .
C42' C41 C42 22.1(17) . .
C43' C41 C42 108(2) . .
C43 C41 C44 99.0(19) . .
C44' C41 C44 32.3(18) . .
C24 C41 C44 106.0(12) . .
C42' C41 C44 111.5(18) . .
C43' C41 C44 130.9(17) . .
C42 C41 C44 90.1(17) . .
C42 C42' C41 81(6) . .
C42' C42 C41 77(6) . .
C43 C43' C41 68(3) . .
C43' C43 C41 78(3) . .
C43' C43 C44' 133(4) . .
C41 C43 C44' 57(2) . .
C44' C44 C41 66(4) . .
C44 C44' C41 82(4) . .
C44 C44' C43 137(5) . .
C41 C44' C43 56(2) . .
O1 C45 C46 115.2(9) . .
O1 C45 H45A 108.5 . .
C46 C45 H45A 108.5 . .
O1 C45 H45B 108.5 . .
C46 C45 H45B 108.5 . .
H45A C45 H45B 107.5 . .
O6 C46 O5 124.3(13) . .
O6 C46 C45 119.7(14) . .
O5 C46 C45 116.1(13) . .
O4 C47 C48 111.8(9) . .
O4 C47 H47A 109.3 . .
C48 C47 H47A 109.3 . .
O4 C47 H47B 109.3 . .
C48 C47 H47B 109.3 . .
H47A C47 H47B 107.9 . .
O11 C48 O12 123.7(12) . .
O11 C48 C47 118.2(12) . .
O12 C48 C47 118.1(11) . .
O11 C48 Na1 153.8(10) . .
O12 C48 Na1 39.7(6) . .
C47 C48 Na1 82.5(7) . .
O2 C49 C50 110.5(9) . .
O2 C49 H49A 109.6 . .
C50 C49 H49A 109.6 . .
O2 C49 H49B 109.6 . .
C50 C49 H49B 109.6 . .
H49A C49 H49B 108.1 . .
O8 C50 O7 122.0(11) . .
O8 C50 C49 117.5(12) . .
O7 C50 C49 120.4(10) . .
O8 C50 Na1 152.4(8) . .
O7 C50 Na1 41.9(5) . .
C49 C50 Na1 84.3(7) . .
O3 C51 C79 112.0(9) . .
O3 C51 H51A 109.2 . .
C79 C51 H51A 109.2 . .
O3 C51 H51B 109.2 . .
C79 C51 H51B 109.2 . .
H51A C51 H51B 107.9 . .
O9 C79 O10 123.1(11) . .
O9 C79 C51 117.9(11) . .
O10 C79 C51 118.7(10) . .
C26 O1 C45 115.6(7) . .
C26 O1 Na1 127.5(6) . .
C45 O1 Na1 116.1(5) . .
C4 O2 C49 112.9(7) . .
C4 O2 Na1 133.2(5) . .
C49 O2 Na1 113.8(5) . .
C9 O3 C51 113.7(7) . .
C9 O3 Na1 129.8(5) . .
C51 O3 Na1 115.6(6) . .
C20 O4 C47 113.4(7) . .
C20 O4 Na1 132.4(5) . .
C47 O4 Na1 114.0(6) . .
C46 O6 Pb2 103.5(10) . 2_767
C50 O7 Na1 115.1(7) . .
C50 O7 Pb1 93.4(6) . .
Na1 O7 Pb1 143.2(4) . .
C50 O8 Pb1 93.6(7) . .
C50 O8 Pb2' 121.8(7) . .
Pb1 O8 Pb2' 87.6(2) . .
C79 O9 Pb2 96.6(7) . .
C79 O10 Pb2 87.2(6) . .
C48 O12 Na1 119.2(8) . .
C48 O12 Pb1 97.9(7) . 2_767
Na1 O12 Pb1 134.4(4) . 2_767
Pb2 O13 Pb2' 35.59(16) . .
Pb2 O13 Pb1 138.0(3) . .
Pb2' O13 Pb1 104.0(3) . .
Pb2 O13 Pb1 107.9(3) . 2_767
Pb2' O13 Pb1 142.9(4) . 2_767
Pb1 O13 Pb1 109.0(3) . 2_767

loop_
_geom_bond_atom_site_label_1
_geom_bond_atom_site_label_2
_geom_bond_distance
_geom_bond_site_symmetry_2
Pb1 O13 2.331(7) .
Pb1 O13 2.540(8) 2_767
Pb1 O7 2.587(7) .
Pb1 O12 2.588(8) 2_767
Pb1 O8 2.629(8) .
Pb1 Pb2' 3.666(4) .
Pb2 Pb2' 1.412(4) .
Pb2 O13 2.296(7) .
Pb2 O9 2.444(8) .
Pb2 O6 2.532(9) 2_767
Pb2 O10 2.642(8) .
Pb2' O13 2.322(9) .
Pb2' O8 2.668(8) .
Na1 O7 2.249(9) .
Na1 O12 2.253(8) .
Na1 O4 2.372(7) .
Na1 O2 2.407(7) .
Na1 O3 2.414(7) .
Na1 O1 2.463(7) .
Na1 C50 3.052(14) .
Na1 C48 3.080(15) .
C1 C6 1.372(13) .
C1 C2 1.382(14) .
C1 C37 1.551(12) .
C2 C3 1.393(13) .
C2 H2 0.9300 .
C3 C4 1.382(12) .
C3 C28 1.534(14) .
C4 C5 1.392(14) .
C4 O2 1.405(10) .
C5 C6 1.399(13) .
C5 C7 1.523(13) .
C6 H6 0.9300 .
C7 C8 1.544(14) .
C7 H7A 0.9700 .
C7 H7B 0.9700 .
C8 C13 1.378(13) .
C8 C9 1.378(13) .
C9 C10 1.402(13) .
C9 O3 1.407(11) .
C10 C11 1.379(13) .
C10 C14 1.557(13) .
C11 C12 1.405(13) .
C11 H11 0.9300 .
C12 C13 1.358(14) .
C12 C33 1.542(14) .
C13 H13 0.9300 .
C14 C15 1.522(13) .
C14 H14A 0.9700 .
C14 H14B 0.9700 .
C15 C16 1.384(13) .
C15 C20 1.411(14) .
C16 C17 1.415(13) .
C16 H16 0.9300 .
C17 C18 1.383(14) .
C17 C29 1.545(14) .
C18 C19 1.375(14) .
C18 H18 0.9300 .
C19 C20 1.402(13) .
C19 C21 1.487(14) .
C20 O4 1.401(11) .
C21 C22 1.545(13) .
C21 H21A 0.9700 .
C21 H21B 0.9700 .
C22 C26 1.373(14) .
C22 C23 1.388(13) .
C23 C24 1.391(15) .
C23 H23 0.9300 .
C24 C25 1.388(15) .
C24 C41 1.537(14) .
C25 C27 1.372(13) .
C25 H25 0.9300 .
C26 O1 1.392(10) .
C26 C27 1.409(14) .
C27 C28 1.512(14) .
C28 H28A 0.9700 .
C28 H28B 0.9700 .
C29 C30 1.52(3) .
C29 C30' 1.54(3) .
C29 C32' 1.59(3) .
C29 C31 1.60(3) .
C29 C31' 1.61(4) .
C29 C32 1.62(3) .
C30 C30' 0.60(3) .
C31' C31 0.65(4) .
C32' C32 0.68(4) .
C33 C34 1.517(16) .
C33 C35 1.537(14) .
C33 C36 1.552(16) .
C34 H34A 0.9600 .
C34 H34B 0.9600 .
C34 H34C 0.9600 .
C35 H35A 0.9600 .
C35 H35B 0.9600 .
C35 H35C 0.9600 .
C36 H36A 0.9600 .
C36 H36B 0.9600 .
C36 H36C 0.9600 .
C37 C39 1.484(16) .
C37 C38 1.500(15) .
C37 C40 1.514(16) .
C38 H38A 0.9600 .
C38 H38B 0.9600 .
C38 H38C 0.9600 .
C39 H39A 0.9600 .
C39 H39B 0.9600 .
C39 H39C 0.9600 .
C40 H40A 0.9600 .
C40 H40B 0.9600 .
C40 H40C 0.9600 .
C41 C43 1.48(3) .
C41 C44' 1.50(5) .
C41 C42' 1.55(4) .
C41 C43' 1.56(4) .
C41 C42 1.57(3) .
C41 C44 1.63(3) .
C42' C42 0.60(5) .
C43' C43 0.90(4) .
C43 C44' 1.65(6) .
C44 C44' 0.88(5) .
C45 O1 1.433(12) .
C45 C46 1.469(17) .
C45 H45A 0.9700 .
C45 H45B 0.9700 .
C46 O6 1.253(17) .
C46 O5 1.310(18) .
C47 O4 1.435(11) .
C47 C48 1.469(16) .
C47 H47A 0.9700 .
C47 H47B 0.9700 .
C48 O11 1.256(15) .
C48 O12 1.270(15) .
C49 O2 1.425(12) .
C49 C50 1.477(15) .
C49 H49A 0.9700 .
C49 H49B 0.9700 .
C50 O8 1.234(13) .
C50 O7 1.320(14) .
C51 O3 1.451(10) .
C51 C79 1.470(15) .
C51 H51A 0.9700 .
C51 H51B 0.9700 .
C79 O9 1.275(13) .
C79 O10 1.289(15) .
O6 Pb2 2.532(9) 2_767
O12 Pb1 2.588(8) 2_767
O13 Pb1 2.540(8) 2_767

loop_
_geom_torsion_atom_site_label_1
_geom_torsion_atom_site_label_2
_geom_torsion_atom_site_label_3
_geom_torsion_atom_site_label_4
_geom_torsion
_geom_torsion_site_symmetry_1
_geom_torsion_site_symmetry_4
O9 Pb2 Pb2' O13 -57.9(4) . .
O6 Pb2 Pb2' O13 60.3(4) 2_767 .
O10 Pb2 Pb2' O13 -83.5(3) . .
O13 Pb2 Pb2' O8 57.7(3) . .
O9 Pb2 Pb2' O8 -0.2(5) . .
O6 Pb2 Pb2' O8 118.0(4) 2_767 .
O10 Pb2 Pb2' O8 -25.8(4) . .
O13 Pb2 Pb2' Pb1 9.3(2) . .
O9 Pb2 Pb2' Pb1 -48.6(4) . .
O6 Pb2 Pb2' Pb1 69.6(4) 2_767 .
O10 Pb2 Pb2' Pb1 -74.2(3) . .
O13 Pb1 Pb2' Pb2 -14.3(3) . .
O13 Pb1 Pb2' Pb2 2.8(3) 2_767 .
O7 Pb1 Pb2' Pb2 76.5(3) . .
O12 Pb1 Pb2' Pb2 -91.4(3) 2_767 .
O8 Pb1 Pb2' Pb2 120.1(4) . .
O13 Pb1 Pb2' O13 17.1(5) 2_767 .
O7 Pb1 Pb2' O13 90.9(4) . .
O12 Pb1 Pb2' O13 -77.1(4) 2_767 .
O8 Pb1 Pb2' O13 134.5(4) . .
O13 Pb1 Pb2' O8 -134.5(4) . .
O13 Pb1 Pb2' O8 -117.4(3) 2_767 .
O7 Pb1 Pb2' O8 -43.6(3) . .
O12 Pb1 Pb2' O8 148.4(3) 2_767 .
C6 C1 C2 C3 -0.2(15) . .
C37 C1 C2 C3 -179.9(10) . .
C1 C2 C3 C4 -1.2(15) . .
C1 C2 C3 C28 173.9(9) . .
C2 C3 C4 C5 2.4(14) . .
C28 C3 C4 C5 -172.7(9) . .
C2 C3 C4 O2 -176.5(8) . .
C28 C3 C4 O2 8.5(13) . .
C3 C4 C5 C6 -2.1(14) . .
O2 C4 C5 C6 176.7(8) . .
C3 C4 C5 C7 173.3(9) . .
O2 C4 C5 C7 -7.8(13) . .
C2 C1 C6 C5 0.5(15) . .
C37 C1 C6 C5 -179.9(10) . .
C4 C5 C6 C1 0.6(15) . .
C7 C5 C6 C1 -174.8(9) . .
C4 C5 C7 C8 -94.2(11) . .
C6 C5 C7 C8 81.0(11) . .
C5 C7 C8 C13 -78.9(11) . .
C5 C7 C8 C9 98.6(10) . .
C13 C8 C9 C10 5.0(13) . .
C7 C8 C9 C10 -172.5(8) . .
C13 C8 C9 O3 -176.4(8) . .
C7 C8 C9 O3 6.1(12) . .
C8 C9 C10 C11 -5.8(13) . .
O3 C9 C10 C11 175.6(8) . .
C8 C9 C10 C14 169.9(8) . .
O3 C9 C10 C14 -8.7(12) . .
C9 C10 C11 C12 3.2(13) . .
C14 C10 C11 C12 -172.6(8) . .
C10 C11 C12 C13 -0.1(13) . .
C10 C11 C12 C33 179.1(9) . .
C11 C12 C13 C8 -0.7(14) . .
C33 C12 C13 C8 -179.8(9) . .
C9 C8 C13 C12 -1.8(14) . .
C7 C8 C13 C12 175.8(8) . .
C11 C10 C14 C15 75.2(11) . .
C9 C10 C14 C15 -100.5(10) . .
C10 C14 C15 C16 -78.1(11) . .
C10 C14 C15 C20 98.3(10) . .
C20 C15 C16 C17 -3.4(14) . .
C14 C15 C16 C17 173.1(8) . .
C15 C16 C17 C18 -1.3(14) . .
C15 C16 C17 C29 -179.8(9) . .
C16 C17 C18 C19 2.7(15) . .
C29 C17 C18 C19 -178.9(10) . .
C17 C18 C19 C20 0.8(15) . .
C17 C18 C19 C21 -176.7(9) . .
C18 C19 C20 O4 176.3(8) . .
C21 C19 C20 O4 -6.1(13) . .
C18 C19 C20 C15 -5.8(14) . .
C21 C19 C20 C15 171.8(9) . .
C16 C15 C20 O4 -175.0(8) . .
C14 C15 C20 O4 8.5(13) . .
C16 C15 C20 C19 7.1(14) . .
C14 C15 C20 C19 -169.4(8) . .
C18 C19 C21 C22 78.1(12) . .
C20 C19 C21 C22 -99.3(10) . .
C19 C21 C22 C26 100.4(11) . .
C19 C21 C22 C23 -73.2(12) . .
C26 C22 C23 C24 1.9(16) . .
C21 C22 C23 C24 175.7(10) . .
C22 C23 C24 C25 -6.2(16) . .
C22 C23 C24 C41 178.8(11) . .
C23 C24 C25 C27 4.7(17) . .
C41 C24 C25 C27 179.8(11) . .
C23 C22 C26 O1 -176.2(9) . .
C21 C22 C26 O1 10.2(14) . .
C23 C22 C26 C27 4.2(15) . .
C21 C22 C26 C27 -169.5(9) . .
C24 C25 C27 C26 1.0(16) . .
C24 C25 C27 C28 -172.7(10) . .
C22 C26 C27 C25 -5.6(14) . .
O1 C26 C27 C25 174.7(9) . .
C22 C26 C27 C28 168.1(9) . .
O1 C26 C27 C28 -11.6(14) . .
C25 C27 C28 C3 74.1(11) . .
C26 C27 C28 C3 -99.4(10) . .
C4 C3 C28 C27 98.2(10) . .
C2 C3 C28 C27 -76.7(11) . .
C18 C17 C29 C30 18.9(19) . .
C16 C17 C29 C30 -162.7(15) . .
C18 C17 C29 C30' -5.6(18) . .
C16 C17 C29 C30' 172.8(14) . .
C18 C17 C29 C32' -107.8(16) . .
C16 C17 C29 C32' 70.6(17) . .
C18 C17 C29 C31 113.4(17) . .
C16 C17 C29 C31 -68.1(17) . .
C18 C17 C29 C31' 137.9(17) . .
C16 C17 C29 C31' -43.7(19) . .
C18 C17 C29 C32 -133.6(16) . .
C16 C17 C29 C32 44.8(17) . .
C17 C29 C30 C30' -91(5) . .
C32' C29 C30 C30' 34(5) . .
C31 C29 C30 C30' 162(5) . .
C31' C29 C30 C30' 148(5) . .
C32 C29 C30 C30' 55(6) . .
C17 C29 C30' C30 99(5) . .
C32' C29 C30' C30 -149(5) . .
C31 C29 C30' C30 -19(5) . .
C31' C29 C30' C30 -38(6) . .
C32 C29 C30' C30 -136(5) . .
C30 C29 C31' C31 37(5) . .
C30' C29 C31' C31 52(6) . .
C17 C29 C31' C31 -86(5) . .
C32' C29 C31' C31 157(5) . .
C32 C29 C31' C31 166(5) . .
C30 C29 C31 C31' -144(5) . .
C30' C29 C31 C31' -137(5) . .
C17 C29 C31 C31' 102(5) . .
C32' C29 C31 C31' -28(6) . .
C32 C29 C31 C31' -14(5) . .
C30 C29 C32' C32 139(4) . .
C30' C29 C32' C32 151(4) . .
C17 C29 C32' C32 -94(4) . .
C31 C29 C32' C32 35(5) . .
C31' C29 C32' C32 24(5) . .
C30 C29 C32 C32' -52(5) . .
C30' C29 C32 C32' -32(5) . .
C17 C29 C32 C32' 94(4) . .
C31 C29 C32 C32' -151(4) . .
C31' C29 C32 C32' -157(5) . .
C13 C12 C33 C34 173.9(9) . .
C11 C12 C33 C34 -5.2(13) . .
C13 C12 C33 C35 51.4(13) . .
C11 C12 C33 C35 -127.7(10) . .
C13 C12 C33 C36 -66.9(12) . .
C11 C12 C33 C36 114.0(10) . .
C6 C1 C37 C39 -55.5(13) . .
C2 C1 C37 C39 124.1(11) . .
C6 C1 C37 C38 179.9(11) . .
C2 C1 C37 C38 -0.5(15) . .
C6 C1 C37 C40 61.6(13) . .
C2 C1 C37 C40 -118.7(11) . .
C25 C24 C41 C43 -40(2) . .
C23 C24 C41 C43 135(2) . .
C25 C24 C41 C44' 34(3) . .
C23 C24 C41 C44' -151(2) . .
C25 C24 C41 C42' -172.0(19) . .
C23 C24 C41 C42' 3(2) . .
C25 C24 C41 C43' -76.3(19) . .
C23 C24 C41 C43' 98.5(18) . .
C25 C24 C41 C42 164.4(17) . .
C23 C24 C41 C42 -21(2) . .
C25 C24 C41 C44 67.3(17) . .
C23 C24 C41 C44 -117.8(15) . .
C43 C41 C42' C42 128(6) . .
C44' C41 C42' C42 46(7) . .
C24 C41 C42' C42 -102(6) . .
C43' C41 C42' C42 149(6) . .
C44 C41 C42' C42 15(6) . .
C43 C41 C42 C42' -64(7) . .
C44' C41 C42 C42' -143(6) . .
C24 C41 C42 C42' 87(6) . .
C43' C41 C42 C42' -32(6) . .
C44 C41 C42 C42' -166(6) . .
C44' C41 C43' C43 -13(4) . .
C24 C41 C43' C43 106(3) . .
C42' C41 C43' C43 -143(3) . .
C42 C41 C43' C43 -132(3) . .
C44 C41 C43' C43 -25(4) . .
C41 C43' C43 C44' 15(4) . .
C44' C41 C43 C43' 167(4) . .
C24 C41 C43 C43' -87(3) . .
C42' C41 C43 C43' 42(4) . .
C42 C41 C43 C43' 64(4) . .
C44 C41 C43 C43' 161(3) . .
C24 C41 C43 C44' 106(2) . .
C42' C41 C43 C44' -125(3) . .
C43' C41 C43 C44' -167(4) . .
C42 C41 C43 C44' -103(3) . .
C44 C41 C43 C44' -5(2) . .
C43 C41 C44 C44' 9(4) . .
C24 C41 C44 C44' -108(4) . .
C42' C41 C44 C44' 132(4) . .
C43' C41 C44 C44' 23(5) . .
C42 C41 C44 C44' 138(4) . .
C41 C44 C44' C43 -12(5) . .
C43 C41 C44' C44 -170(4) . .
C24 C41 C44' C44 83(4) . .
C42' C41 C44' C44 -64(5) . .
C43' C41 C44' C44 -162(4) . .
C42 C41 C44' C44 -47(4) . .
C24 C41 C44' C43 -106.9(19) . .
C42' C41 C44' C43 106(3) . .
C43' C41 C44' C43 8(2) . .
C42 C41 C44' C43 123(2) . .
C44 C41 C44' C43 170(4) . .
C43' C43 C44' C44 -3(10) . .
C41 C43 C44' C44 15(6) . .
C43' C43 C44' C41 -18(5) . .
O1 C45 C46 O6 -153.5(12) . .
O1 C45 C46 O5 28.2(18) . .
O4 C47 C48 O11 -172.2(11) . .
O4 C47 C48 O12 8.6(17) . .
O4 C47 C48 Na1 -9.4(8) . .
O7 Na1 C48 O11 -5(2) . .
O12 Na1 C48 O11 -61(2) . .
O4 Na1 C48 O11 151(2) . .
O2 Na1 C48 O11 -74(3) . .
O3 Na1 C48 O11 -128(2) . .
O1 Na1 C48 O11 86(2) . .
C50 Na1 C48 O11 -23(2) . .
O7 Na1 C48 O12 56.0(10) . .
O4 Na1 C48 O12 -147.9(11) . .
O2 Na1 C48 O12 -13(2) . .
O3 Na1 C48 O12 -66.8(10) . .
O1 Na1 C48 O12 147.4(9) . .
C50 Na1 C48 O12 38.4(11) . .
O7 Na1 C48 C47 -149.2(7) . .
O12 Na1 C48 C47 154.8(14) . .
O4 Na1 C48 C47 6.8(6) . .
O2 Na1 C48 C47 141.9(14) . .
O3 Na1 C48 C47 88.0(7) . .
O1 Na1 C48 C47 -57.9(8) . .
C50 Na1 C48 C47 -166.8(7) . .
O2 C49 C50 O8 -171.3(9) . .
O2 C49 C50 O7 12.8(14) . .
O2 C49 C50 Na1 -9.2(7) . .
O7 Na1 C50 O8 -65.1(19) . .
O12 Na1 C50 O8 -4(2) . .
O2 Na1 C50 O8 151(2) . .
O3 Na1 C50 O8 84(2) . .
O1 Na1 C50 O8 -131.7(19) . .
C48 Na1 C50 O8 -17(2) . .
O12 Na1 C50 O7 61.5(7) . .
O2 Na1 C50 O7 -144.2(8) . .
O3 Na1 C50 O7 148.8(7) . .
O1 Na1 C50 O7 -66.6(7) . .
C48 Na1 C50 O7 48.1(8) . .
O7 Na1 C50 C49 150.9(10) . .
O12 Na1 C50 C49 -147.6(6) . .
O2 Na1 C50 C49 6.7(5) . .
O3 Na1 C50 C49 -60.3(6) . .
O1 Na1 C50 C49 84.3(6) . .
C48 Na1 C50 C49 -161.0(6) . .
O3 C51 C79 O9 -149.9(10) . .
O3 C51 C79 O10 35.8(16) . .
C22 C26 O1 C45 99.5(11) . .
C27 C26 O1 C45 -80.9(11) . .
C22 C26 O1 Na1 -90.7(10) . .
C27 C26 O1 Na1 88.9(10) . .
C46 C45 O1 C26 -151.6(11) . .
C46 C45 O1 Na1 37.4(13) . .
O7 Na1 O1 C26 -136.5(7) . .
O12 Na1 O1 C26 131.2(7) . .
O4 Na1 O1 C26 73.0(7) . .
O2 Na1 O1 C26 -66.5(7) . .
O3 Na1 O1 C26 0.2(9) . .
C50 Na1 O1 C26 -115.4(7) . .
C48 Na1 O1 C26 117.6(7) . .
O7 Na1 O1 C45 33.2(7) . .
O12 Na1 O1 C45 -59.1(8) . .
O4 Na1 O1 C45 -117.2(7) . .
O2 Na1 O1 C45 103.2(7) . .
O3 Na1 O1 C45 169.9(6) . .
C50 Na1 O1 C45 54.3(7) . .
C48 Na1 O1 C45 -72.7(7) . .
C3 C4 O2 C49 91.0(10) . .
C5 C4 O2 C49 -87.9(10) . .
C3 C4 O2 Na1 -88.2(10) . .
C5 C4 O2 Na1 93.0(10) . .
C50 C49 O2 C4 -166.5(8) . .
C50 C49 O2 Na1 12.8(10) . .
O7 Na1 O2 C4 157.5(8) . .
O12 Na1 O2 C4 -138.3(8) . .
O4 Na1 O2 C4 -3.5(9) . .
O3 Na1 O2 C4 -74.8(8) . .
O1 Na1 O2 C4 69.1(8) . .
C50 Na1 O2 C4 171.6(9) . .
C48 Na1 O2 C4 -129.8(15) . .
O7 Na1 O2 C49 -21.6(6) . .
O12 Na1 O2 C49 42.6(9) . .
O4 Na1 O2 C49 177.3(6) . .
O3 Na1 O2 C49 106.0(6) . .
O1 Na1 O2 C49 -110.0(6) . .
C50 Na1 O2 C49 -7.5(6) . .
C48 Na1 O2 C49 51.1(18) . .
C8 C9 O3 C51 100.3(10) . .
C10 C9 O3 C51 -81.1(10) . .
C8 C9 O3 Na1 -91.6(9) . .
C10 C9 O3 Na1 87.0(9) . .
C79 C51 O3 C9 -147.7(10) . .
C79 C51 O3 Na1 42.4(11) . .
O7 Na1 O3 C9 132.2(7) . .
O12 Na1 O3 C9 -136.4(8) . .
O4 Na1 O3 C9 -67.3(7) . .
O2 Na1 O3 C9 72.9(7) . .
O1 Na1 O3 C9 4.8(9) . .
C50 Na1 O3 C9 118.7(7) . .
C48 Na1 O3 C9 -117.0(7) . .
O7 Na1 O3 C51 -59.8(7) . .
O12 Na1 O3 C51 31.5(7) . .
O4 Na1 O3 C51 100.7(6) . .
O2 Na1 O3 C51 -119.2(6) . .
O1 Na1 O3 C51 172.8(6) . .
C50 Na1 O3 C51 -73.4(7) . .
C48 Na1 O3 C51 50.9(7) . .
C19 C20 O4 C47 -96.4(10) . .
C15 C20 O4 C47 85.6(11) . .
C19 C20 O4 Na1 88.6(10) . .
C15 C20 O4 Na1 -89.4(10) . .
C48 C47 O4 C20 -162.7(10) . .
C48 C47 O4 Na1 13.3(12) . .
O7 Na1 O4 C20 -144.1(8) . .
O12 Na1 O4 C20 155.6(9) . .
O2 Na1 O4 C20 0.1(10) . .
O3 Na1 O4 C20 69.6(8) . .
O1 Na1 O4 C20 -73.2(8) . .
C48 Na1 O4 C20 167.4(9) . .
O7 Na1 O4 C47 40.9(9) . .
O12 Na1 O4 C47 -19.4(7) . .
O2 Na1 O4 C47 -174.9(6) . .
O3 Na1 O4 C47 -105.4(7) . .
O1 Na1 O4 C47 111.8(7) . .
C48 Na1 O4 C47 -7.6(7) . .
O5 C46 O6 Pb2 3.9(17) . 2_767
C45 C46 O6 Pb2 -174.3(10) . 2_767
O8 C50 O7 Na1 150.3(9) . .
C49 C50 O7 Na1 -34.1(12) . .
O8 C50 O7 Pb1 -5.8(11) . .
C49 C50 O7 Pb1 169.8(9) . .
Na1 C50 O7 Pb1 -156.1(6) . .
O12 Na1 O7 C50 -122.0(7) . .
O4 Na1 O7 C50 -176.3(6) . .
O2 Na1 O7 C50 28.6(6) . .
O3 Na1 O7 C50 -36.1(8) . .
O1 Na1 O7 C50 113.8(7) . .
C48 Na1 O7 C50 -139.4(7) . .
O12 Na1 O7 Pb1 15.4(7) . .
O4 Na1 O7 Pb1 -38.9(10) . .
O2 Na1 O7 Pb1 166.0(8) . .
O3 Na1 O7 Pb1 101.3(7) . .
O1 Na1 O7 Pb1 -108.8(7) . .
C50 Na1 O7 Pb1 137.4(12) . .
C48 Na1 O7 Pb1 -2.0(8) . .
O13 Pb1 O7 C50 81.6(6) . .
O13 Pb1 O7 C50 153.7(6) 2_767 .
O12 Pb1 O7 C50 75.4(10) 2_767 .
O8 Pb1 O7 C50 3.0(6) . .
Pb2' Pb1 O7 C50 43.4(6) . .
O13 Pb1 O7 Na1 -60.5(7) . .
O13 Pb1 O7 Na1 11.5(7) 2_767 .
O12 Pb1 O7 Na1 -66.7(12) 2_767 .
O8 Pb1 O7 Na1 -139.2(8) . .
Pb2' Pb1 O7 Na1 -98.8(7) . .
O7 C50 O8 Pb1 5.7(11) . .
C49 C50 O8 Pb1 -170.0(8) . .
Na1 C50 O8 Pb1 51.2(19) . .
O7 C50 O8 Pb2' -83.7(12) . .
C49 C50 O8 Pb2' 100.6(10) . .
Na1 C50 O8 Pb2' -38(2) . .
O13 Pb1 O8 C50 -94.9(7) . .
O13 Pb1 O8 C50 -37.3(7) 2_767 .
O7 Pb1 O8 C50 -3.2(6) . .
O12 Pb1 O8 C50 -158.1(6) 2_767 .
Pb2' Pb1 O8 C50 -121.7(7) . .
O13 Pb1 O8 Pb2' 26.8(3) . .
O13 Pb1 O8 Pb2' 84.3(3) 2_767 .
O7 Pb1 O8 Pb2' 118.5(4) . .
O12 Pb1 O8 Pb2' -36.4(4) 2_767 .
Pb2 Pb2' O8 C50 10.3(10) . .
O13 Pb2' O8 C50 65.8(9) . .
Pb1 Pb2' O8 C50 92.7(9) . .
Pb2 Pb2' O8 Pb1 -82.5(4) . .
O13 Pb2' O8 Pb1 -27.0(3) . .
O10 C79 O9 Pb2 8.5(14) . .
C51 C79 O9 Pb2 -165.5(10) . .
Pb2' Pb2 O9 C79 -37.3(8) . .
O13 Pb2 O9 C79 -92.2(7) . .
O6 Pb2 O9 C79 -172.3(7) 2_767 .
O10 Pb2 O9 C79 -4.4(7) . .
O9 C79 O10 Pb2 -7.8(13) . .
C51 C79 O10 Pb2 166.1(11) . .
Pb2' Pb2 O10 C79 163.0(8) . .
O13 Pb2 O10 C79 89.9(8) . .
O9 Pb2 O10 C79 4.3(7) . .
O6 Pb2 O10 C79 19.5(9) 2_767 .
O11 C48 O12 Na1 152.2(11) . .
C47 C48 O12 Na1 -28.6(16) . .
O11 C48 O12 Pb1 -0.3(15) . 2_767
C47 C48 O12 Pb1 178.9(10) . 2_767
Na1 C48 O12 Pb1 -152.5(9) . 2_767
O7 Na1 O12 C48 -127.1(10) . .
O4 Na1 O12 C48 26.0(9) . .
O2 Na1 O12 C48 175.1(8) . .
O3 Na1 O12 C48 112.8(10) . .
O1 Na1 O12 C48 -38.6(11) . .
C50 Na1 O12 C48 -147.2(10) . .
O7 Na1 O12 Pb1 13.2(6) . 2_767
O4 Na1 O12 Pb1 166.2(7) . 2_767
O2 Na1 O12 Pb1 -44.7(9) . 2_767
O3 Na1 O12 Pb1 -106.9(6) . 2_767
O1 Na1 O12 Pb1 101.7(6) . 2_767
C50 Na1 O12 Pb1 -7.0(7) . 2_767
C48 Na1 O12 Pb1 140.3(13) . 2_767
O9 Pb2 O13 Pb2' 145.1(2) . .
O6 Pb2 O13 Pb2' -136.0(3) 2_767 .
O10 Pb2 O13 Pb2' 92.2(3) . .
Pb2' Pb2 O13 Pb1 -21.1(5) . .
O9 Pb2 O13 Pb1 123.9(5) . .
O6 Pb2 O13 Pb1 -157.2(6) 2_767 .
O10 Pb2 O13 Pb1 71.1(5) . .
Pb2' Pb2 O13 Pb1 -171.6(3) . 2_767
O9 Pb2 O13 Pb1 -26.5(3) . 2_767
O6 Pb2 O13 Pb1 52.4(3) 2_767 2_767
O10 Pb2 O13 Pb1 -79.3(3) . 2_767
O8 Pb2' O13 Pb2 -133.8(3) . .
Pb1 Pb2' O13 Pb2 -165.6(3) . .
Pb2 Pb2' O13 Pb1 165.6(3) . .
O8 Pb2' O13 Pb1 31.8(3) . .
Pb2 Pb2' O13 Pb1 13.4(5) . 2_767
O8 Pb2' O13 Pb1 -120.5(6) . 2_767
Pb1 Pb2' O13 Pb1 -152.2(7) . 2_767
O13 Pb1 O13 Pb2 -150.2(7) 2_767 .
O7 Pb1 O13 Pb2 -70.9(6) . .
O12 Pb1 O13 Pb2 106.6(6) 2_767 .
O8 Pb1 O13 Pb2 -19.7(5) . .
Pb2' Pb1 O13 Pb2 12.5(3) . .
O13 Pb1 O13 Pb2' -162.7(5) 2_767 .
O7 Pb1 O13 Pb2' -83.4(3) . .
O12 Pb1 O13 Pb2' 94.1(4) 2_767 .
O8 Pb1 O13 Pb2' -32.2(3) . .
O13 Pb1 O13 Pb1 0.000(1) 2_767 2_767
O7 Pb1 O13 Pb1 79.3(3) . 2_767
O12 Pb1 O13 Pb1 -103.2(3) 2_767 2_767
O8 Pb1 O13 Pb1 130.5(3) . 2_767
Pb2' Pb1 O13 Pb1 162.7(5) . 2_767
